data_4322754
loop_
_publ_author_name
'F. Albert Cotton'
'Evgeny V. Dikarev'
'Marina A. Petrukhina'

_publ_section_title
;
 Mixed Chloride/Phosphine Complexes of the Dirhenium Core. 2. New
 Reactions Involving Dimethylphenylphosphine
;
_journal_name_full 'Inorganic Chemistry'
_journal_page_first 1949
_journal_page_last 1958
_journal_paper_doi 10.1021/ic971522r
_journal_volume 37
_journal_year 1998
_chemical_compound_source
;
 Compound was obtained when the solution of Re2Cl5(PMe2Ph)3 was
 exposed to air for several days.
;
_chemical_formula_analytical 'not measured'
_chemical_formula_moiety
;
 [Re2 Cl4 (P ((C H3)2 C6 H5))4] [Re O4], C H2 Cl2
;
_chemical_formula_structural '[Re2Cl4(PMe2Ph)4]ReO4,CH2Cl2'
_chemical_formula_sum 'C33 H46 Cl6 O4 P4 Re3'
_chemical_formula_weight 1401.88
_chemical_melting_point ?
_chemical_name_common
;
 (Tetrachloro-tetrakis(dimethylphenylphosphine)-di-rhenium)
 perrhenate, dichloromethane solvate
;
_chemical_name_systematic
; 
 Bis(dichloro-bis(dimethylphenylphosphine)-rhenium)
 perrhenate, dichloromethane solvate
;
_space_group_IT_number 14
_symmetry_cell_setting monoclinic
_symmetry_space_group_name_Hall '-P 2ybc'
_symmetry_space_group_name_H-M 'P 1 21/c 1'
_atom_sites_solution_hydrogens geom
_atom_sites_solution_primary direct
_atom_sites_solution_secondary difmap
_audit_creation_method SHELXL
_cell_angle_alpha 90.00
_cell_angle_beta 111.31(2)
_cell_angle_gamma 90.00
_cell_formula_units_Z 4
_cell_length_a 10.510(2)
_cell_length_b 33.11(1)
_cell_length_c 13.665(2)
_cell_measurement_reflns_used 248
_cell_measurement_temperature 213(2)
_cell_measurement_theta_max 20.8
_cell_measurement_theta_min 8.25
_cell_volume 4430.1(18)
_computing_cell_refinement 'MADNES (Enraf-Nonius, 1989)'
_computing_data_collection 'MADNES (Enraf-Nonius, 1989)'
_computing_data_reduction 'PROCOR (Kabsch, 1988)'
_computing_molecular_graphics 'SHELXTL V.5 (Siemens, 1994)'
_computing_publication_material CIFTAB
_computing_structure_refinement 'SHELXL-93 (Sheldrick, 1993)'
_computing_structure_solution 'SHELXTL V.5 (Siemens, 1994)'
_diffrn_ambient_temperature 213(2)
_diffrn_measurement_device 'Nonius Fast area detector'
_diffrn_measurement_method 'Ellipsoid-mask fitting'
_diffrn_radiation_monochromator graphite
_diffrn_radiation_source 'fine-focus sealed tube'
_diffrn_radiation_type MoK\a
_diffrn_radiation_wavelength 0.71073
_diffrn_reflns_av_R_equivalents 0.0542
_diffrn_reflns_av_sigmaI/netI 0.0455
_diffrn_reflns_limit_h_max 11
_diffrn_reflns_limit_h_min -11
_diffrn_reflns_limit_k_max 34
_diffrn_reflns_limit_k_min -35
_diffrn_reflns_limit_l_max 13
_diffrn_reflns_limit_l_min -14
_diffrn_reflns_number 15273
_diffrn_reflns_theta_max 22.53
_diffrn_reflns_theta_min 1.71
_diffrn_standards_number 'none (area detector data)'
_exptl_absorpt_coefficient_mu 8.717
_exptl_absorpt_correction_T_max 0.777
_exptl_absorpt_correction_T_min 0.253
_exptl_absorpt_correction_type 'SORTAV (Blessing, 1995)'
_exptl_crystal_colour dark-brown
_exptl_crystal_density_diffrn 2.102
_exptl_crystal_density_meas ?
_exptl_crystal_density_method none
_exptl_crystal_description plate-shaped
_exptl_crystal_F_000 2652
_exptl_crystal_size_max 0.35
_exptl_crystal_size_mid 0.13
_exptl_crystal_size_min 0.03
_refine_diff_density_max 2.544
_refine_diff_density_min -2.312
_refine_diff_density_rms 0.241
_refine_ls_extinction_coef noref
_refine_ls_extinction_method none
_refine_ls_goodness_of_fit_all 1.128
_refine_ls_goodness_of_fit_obs 1.085
_refine_ls_hydrogen_treatment noref
_refine_ls_matrix_type full
_refine_ls_number_parameters 432
_refine_ls_number_reflns 5701
_refine_ls_number_restraints 43
_refine_ls_restrained_S_all 1.142
_refine_ls_restrained_S_obs 1.081
_refine_ls_R_factor_all 0.0709
_refine_ls_R_factor_obs 0.0561
_refine_ls_shift/esd_max 0.001
_refine_ls_shift/esd_mean 0.000
_refine_ls_structure_factor_coef Fsqd
_refine_ls_weighting_details 'w=1/[\s^2^(Fo^2^)+(0.0405P)^2^+144.9298P] where P=(Fo^2^+2Fc^2^)/3'
_refine_ls_weighting_scheme calc
_refine_ls_wR_factor_all 0.1454
_refine_ls_wR_factor_obs 0.1262
_reflns_number_observed 4860
_reflns_number_total 5718
_reflns_observed_criterion >2sigma(I)
_cod_data_source_file ic971522r_5.cif
_cod_data_source_block '[Re2Cl4(PMe2Ph)4][ReO4],CH2Cl2'
_cod_depositor_comments
;
The following automatic conversions were performed:

'_chemical_melting_point' value 'not measured' was changed to '?' -
the value is undefined or not given.

Automatic conversion script
Id: cif_fix_values 1673 2011-04-08 12:14:43Z adriana 

The following automatic conversions were performed:

'_exptl_crystal_density_meas' value 'not measured' was changed to '?'
- the value is perceived as not measured.

Automatic conversion script
Id: cif_fix_values 3008 2015-01-20 13:52:24Z robertas 

The following automatic conversions were performed:

'_refine_ls_weighting_scheme' value 'calc
w=1/[\s^2^(Fo^2^)+(0.0405P)^2^+144.9298P] where P=(Fo^2^+2Fc^2^)/3'
was changed to 'calc'. New tag '_refine_ls_weighting_details' was
created. The value of the new tag was set to
'w=1/[\s^2^(Fo^2^)+(0.0405P)^2^+144.9298P] where P=(Fo^2^+2Fc^2^)/3'.

Automatic conversion script
Id: cif_fix_values 3143 2015-03-26 13:38:13Z robertas 
;
_cod_original_cell_volume 4430(2)
_cod_database_code 4322754

loop_
_symmetry_equiv_pos_as_xyz
'x, y, z'
'-x, y+1/2, -z+1/2'
'-x, -y, -z'
'x, -y-1/2, z-1/2'

loop_
_atom_site_aniso_label
_atom_site_aniso_U_11
_atom_site_aniso_U_22
_atom_site_aniso_U_33
_atom_site_aniso_U_23
_atom_site_aniso_U_13
_atom_site_aniso_U_12
Re1 0.0215(3) 0.0258(3) 0.0272(4) 0.0009(3) 0.0050(3) -0.0002(2)
Re2 0.0225(3) 0.0268(4) 0.0341(4) -0.0005(3) 0.0084(3) -0.0009(2)
P1 0.034(2) 0.038(2) 0.028(2) -0.004(2) 0.005(2) 0.001(2)
P2 0.032(2) 0.035(2) 0.031(2) 0.004(2) 0.002(2) -0.004(2)
Cl1 0.035(2) 0.031(2) 0.039(2) 0.000(2) 0.010(2) -0.006(2)
Cl2 0.028(2) 0.035(2) 0.041(2) 0.003(2) 0.014(2) -0.001(2)
Cl3 0.036(2) 0.048(3) 0.039(2) 0.008(2) 0.002(2) 0.007(2)
Cl4 0.042(2) 0.055(3) 0.041(2) -0.019(2) 0.019(2) -0.017(2)
C1 0.044(11) 0.067(13) 0.044(12) -0.016(10) 0.010(9) 0.000(9)
C2 0.066(13) 0.060(13) 0.055(13) 0.009(10) 0.030(11) 0.008(10)
C3 0.054(11) 0.038(10) 0.020(9) -0.013(7) 0.002(8) -0.004(8)
C4 0.046(10) 0.035(10) 0.047(11) -0.020(8) 0.022(9) -0.011(8)
C5 0.051(12) 0.080(16) 0.071(15) -0.051(13) 0.018(11) -0.025(12)
C6 0.051(12) 0.061(14) 0.059(14) -0.020(11) 0.008(10) 0.005(10)
C7 0.083(16) 0.036(11) 0.063(14) -0.016(10) 0.030(12) -0.006(10)
C8 0.041(10) 0.039(11) 0.081(15) -0.012(10) 0.026(10) -0.002(9)
C9 0.035(9) 0.052(11) 0.033(10) -0.008(8) 0.007(8) -0.013(8)
C10 0.056(12) 0.062(13) 0.047(12) 0.013(10) 0.016(10) -0.011(10)
C11 0.024(9) 0.037(10) 0.054(12) 0.023(9) -0.001(8) 0.004(7)
C12 0.041(11) 0.040(11) 0.070(14) 0.004(10) -0.001(10) 0.008(9)
C13 0.035(11) 0.072(15) 0.059(14) 0.028(12) -0.006(10) -0.002(10)
C14 0.049(13) 0.057(13) 0.081(17) 0.023(13) 0.013(12) 0.009(10)
C15 0.050(12) 0.036(10) 0.079(15) 0.002(10) 0.025(11) -0.001(9)
C16 0.048(11) 0.044(11) 0.055(13) 0.001(9) 0.011(9) 0.011(9)
C17 0.022(9) 0.038(10) 0.077(14) -0.020(9) 0.003(9) -0.006(7)
C18 0.047(11) 0.073(14) 0.064(14) 0.017(11) 0.029(10) 0.004(10)
P3 0.029(2) 0.038(2) 0.044(3) -0.002(2) 0.012(2) -0.008(2)
C25 0.018(8) 0.043(10) 0.052(11) -0.008(8) 0.011(8) -0.009(7)
C26 0.038(10) 0.039(10) 0.053(12) 0.007(8) 0.018(9) 0.000(8)
P4 0.031(2) 0.031(2) 0.043(3) 0.000(2) 0.013(2) -0.004(2)
Re3 0.0500(5) 0.0463(5) 0.0716(6) -0.0120(4) 0.0172(4) -0.0097(4)

loop_
_atom_site_label
_atom_site_type_symbol
_atom_site_fract_x
_atom_site_fract_y
_atom_site_fract_z
_atom_site_U_iso_or_equiv
_atom_site_thermal_displace_type
_atom_site_occupancy
_atom_site_calc_flag
_atom_site_refinement_flags
_atom_site_disorder_group
Re1 Re 0.21560(6) 0.12589(2) 0.30375(5) 0.0259(2) Uani 1 d . .
Re2 Re 0.07202(6) 0.17479(2) 0.30729(5) 0.0283(2) Uani 1 d . .
P1 P 0.1474(4) 0.11003(13) 0.1156(3) 0.0356(10) Uani 1 d . .
P2 P 0.3651(4) 0.11676(13) 0.4890(3) 0.0352(10) Uani 1 d . .
Cl1 Cl 0.1152(4) 0.06419(11) 0.3187(3) 0.0361(9) Uani 1 d . .
Cl2 Cl 0.4135(4) 0.15312(11) 0.2888(3) 0.0340(9) Uani 1 d . .
Cl3 Cl -0.0686(4) 0.19013(13) 0.1350(3) 0.0442(10) Uani 1 d . .
Cl4 Cl 0.1203(4) 0.19194(14) 0.4833(3) 0.0446(10) Uani 1 d . .
C1 C -0.0238(18) 0.0927(6) 0.0459(15) 0.054(5) Uani 1 d . .
H1A H -0.0471(18) 0.0721(6) 0.0869(15) 0.080 Uiso 1 calc R .
H1B H -0.0300(18) 0.0815(6) -0.0213(15) 0.080 Uiso 1 calc R .
H1C H -0.0867(18) 0.1152(6) 0.0345(15) 0.080 Uiso 1 calc R .
C2 C 0.1785(21) 0.1482(6) 0.0318(16) 0.058(5) Uani 1 d . .
H2A H 0.2701(21) 0.1588(6) 0.0652(16) 0.087 Uiso 1 calc R .
H2B H 0.1127(21) 0.1698(6) 0.0206(16) 0.087 Uiso 1 calc R .
H2C H 0.1694(21) 0.1362(6) -0.0352(16) 0.087 Uiso 1 calc R .
C3 C 0.2575(18) 0.0669(5) 0.1119(12) 0.040(4) Uani 1 d . .
C4 C 0.3791(17) 0.0726(5) 0.1016(13) 0.041(4) Uani 1 d . .
H4 H 0.4076(17) 0.0991(5) 0.0956(13) 0.049 Uiso 1 calc R .
C5 C 0.4622(21) 0.0412(7) 0.0995(17) 0.068(7) Uani 1 d . .
H5 H 0.5457(21) 0.0460(7) 0.0910(17) 0.082 Uiso 1 calc R .
C6 C 0.4213(20) 0.0017(6) 0.1102(16) 0.060(6) Uani 1 d . .
H6 H 0.4772(20) -0.0202(6) 0.1086(16) 0.072 Uiso 1 calc R .
C7 C 0.2993(22) -0.0048(6) 0.1230(16) 0.060(6) Uani 1 d . .
H7 H 0.2718(22) -0.0313(6) 0.1306(16) 0.072 Uiso 1 calc R .
C8 C 0.2179(18) 0.0272(5) 0.1248(16) 0.053(5) Uani 1 d . .
H8 H 0.1351(18) 0.0226(5) 0.1346(16) 0.063 Uiso 1 calc R .
C9 C 0.4684(17) 0.1599(5) 0.5551(13) 0.042(4) Uani 1 d . .
H9A H 0.5142(17) 0.1711(5) 0.5112(13) 0.063 Uiso 1 calc R .
H9B H 0.5359(17) 0.1512(5) 0.6215(13) 0.063 Uiso 1 calc R .
H9C H 0.4101(17) 0.1803(5) 0.5679(13) 0.063 Uiso 1 calc R .
C10 C 0.2843(20) 0.0981(6) 0.5767(15) 0.055(5) Uani 1 d . .
H10A H 0.2277(20) 0.0750(6) 0.5450(15) 0.083 Uiso 1 calc R .
H10B H 0.2281(20) 0.1192(6) 0.5893(15) 0.083 Uiso 1 calc R .
H10C H 0.3539(20) 0.0901(6) 0.6428(15) 0.083 Uiso 1 calc R .
C11 C 0.4937(16) 0.0776(5) 0.4952(14) 0.042(4) Uani 1 d . .
C12 C 0.5987(18) 0.0702(5) 0.5923(17) 0.056(5) Uani 1 d . .
H12 H 0.6018(18) 0.0845(5) 0.6525(17) 0.068 Uiso 1 calc R .
C13 C 0.6986(19) 0.0412(7) 0.5987(18) 0.062(6) Uani 1 d . .
H13 H 0.7695(19) 0.0361(7) 0.6632(18) 0.074 Uiso 1 calc R .
C14 C 0.6922(21) 0.0204(7) 0.5100(19) 0.065(6) Uani 1 d . .
H14 H 0.7586(21) 0.0008(7) 0.5137(19) 0.079 Uiso 1 calc R .
C15 C 0.5899(19) 0.0281(5) 0.4169(17) 0.055(5) Uani 1 d . .
H15 H 0.5873(19) 0.0133(5) 0.3575(17) 0.066 Uiso 1 calc R .
C16 C 0.4900(19) 0.0565(5) 0.4052(16) 0.051(5) Uani 1 d . .
H16 H 0.4217(19) 0.0616(5) 0.3394(16) 0.061 Uiso 1 calc R .
C17 C -0.2289(16) 0.1082(5) 0.2174(16) 0.050(5) Uani 1 d . 1
H17A H -0.2478(16) 0.1229(5) 0.1523(16) 0.075 Uiso 1 calc R 1
H17B H -0.3141(16) 0.1021(5) 0.2268(16) 0.075 Uiso 1 calc R 1
H17C H -0.1821(16) 0.0832(5) 0.2149(16) 0.075 Uiso 1 calc R 1
C18 C -0.0968(20) 0.1078(6) 0.4386(16) 0.059(5) Uani 1 d . 1
H18A H -0.0397(20) 0.1223(6) 0.5008(16) 0.088 Uiso 1 calc R 1
H18B H -0.0522(20) 0.0828(6) 0.4324(16) 0.088 Uiso 1 calc R 1
H18C H -0.1842(20) 0.1018(6) 0.4443(16) 0.088 Uiso 1 calc R 1
P3 P -0.1232(4) 0.13826(13) 0.3250(4) 0.0373(10) Uani 1 d D 1
C19 C -0.2223(45) 0.1797(11) 0.3496(34) 0.049(18) Uiso 0.50 d PD 1
C20 C -0.3075(37) 0.2015(10) 0.2657(34) 0.048(13) Uiso 0.50 d PD 1
H20 H -0.3210(37) 0.1933(10) 0.1967(34) 0.058 Uiso 0.50 calc PR 1
C21 C -0.3736(51) 0.2357(13) 0.2827(38) 0.085(17) Uiso 0.50 d PD 1
H21 H -0.4355(51) 0.2499(13) 0.2257(38) 0.102 Uiso 0.50 calc PR 1
C22 C -0.3486(41) 0.2479(10) 0.3797(36) 0.052(10) Uiso 0.50 d PD 1
H22 H -0.3842(41) 0.2731(10) 0.3884(36) 0.062 Uiso 0.50 calc PR 1
C23 C -0.2694(36) 0.2254(10) 0.4758(31) 0.048(10) Uiso 0.50 d PD 1
H23 H -0.2615(36) 0.2327(10) 0.5442(31) 0.058 Uiso 0.50 calc PR 1
C24 C -0.2089(38) 0.1923(11) 0.4507(30) 0.049(11) Uiso 0.50 d PD 1
H24 H -0.1529(38) 0.1764(11) 0.5070(30) 0.059 Uiso 0.50 calc PR 1
P3X P -0.1232(4) 0.13826(13) 0.3250(4) 0.990 Uiso 0.00 d PD 2
C19X C -0.2384(36) 0.1804(9) 0.3187(33) 0.029(12) Uiso 0.500(2) d PD 2
C20X C -0.3201(32) 0.1971(9) 0.2256(32) 0.035(9) Uiso 0.50 d PD 2
H20X H -0.3279(32) 0.1849(9) 0.1616(32) 0.042 Uiso 0.50 calc PR 2
C21X C -0.3922(31) 0.2327(8) 0.2262(29) 0.032(7) Uiso 0.50 d PD 2
H21X H -0.4503(31) 0.2440(8) 0.1625(29) 0.038 Uiso 0.50 calc PR 2
C22X C -0.3790(42) 0.2504(11) 0.3156(38) 0.055(11) Uiso 0.50 d PD 2
H22X H -0.4275(42) 0.2745(11) 0.3122(38) 0.066 Uiso 0.50 calc PR 2
C23X C -0.2937(32) 0.2353(9) 0.4213(30) 0.033(8) Uiso 0.50 d PD 2
H23X H -0.2868(32) 0.2474(9) 0.4852(30) 0.040 Uiso 0.50 calc PR 2
C24X C -0.2270(38) 0.2012(10) 0.4113(32) 0.048(11) Uiso 0.50 d PD 2
H24X H -0.1657(38) 0.1902(10) 0.4742(32) 0.058 Uiso 0.50 calc PR 2
C25 C 0.3361(14) 0.2530(5) 0.4066(13) 0.038(4) Uani 1 d . 3
H25A H 0.3153(14) 0.2514(5) 0.4701(13) 0.057 Uiso 1 calc R 3
H25B H 0.3608(14) 0.2805(5) 0.3968(13) 0.057 Uiso 1 calc R 3
H25C H 0.4116(14) 0.2351(5) 0.4127(13) 0.057 Uiso 1 calc R 3
C26 C 0.2457(17) 0.2429(5) 0.1867(14) 0.043(4) Uani 1 d . 3
H26A H 0.1716(17) 0.2354(5) 0.1226(14) 0.065 Uiso 1 calc R 3
H26B H 0.3231(17) 0.2252(5) 0.1972(14) 0.065 Uiso 1 calc R 3
H26C H 0.2724(17) 0.2706(5) 0.1814(14) 0.065 Uiso 1 calc R 3
P4 P 0.1899(4) 0.23825(12) 0.2968(4) 0.0349(10) Uani 1 d D 3
C27 C 0.0782(27) 0.2816(6) 0.2905(35) 0.020(11) Uiso 0.50 d PD 3
C28 C 0.0990(37) 0.3183(7) 0.2465(37) 0.023(12) Uiso 0.50 d PD 3
H28 H 0.1759(37) 0.3222(7) 0.2280(37) 0.028 Uiso 0.50 calc PR 3
C29 C -0.0008(48) 0.3494(10) 0.2310(35) 0.054(16) Uiso 0.50 d PD 3
H29 H 0.0014(48) 0.3720(10) 0.1903(35) 0.065 Uiso 0.50 calc PR 3
C30 C -0.0997(35) 0.3469(9) 0.2741(37) 0.044(13) Uiso 0.50 d PD 3
H30 H -0.1557(35) 0.3693(9) 0.2723(37) 0.053 Uiso 0.50 calc PR 3
C31 C -0.1154(29) 0.3126(8) 0.3184(32) 0.039(9) Uiso 0.50 d PD 3
H31 H -0.1885(29) 0.3103(8) 0.3422(32) 0.047 Uiso 0.50 calc PR 3
C32 C -0.0271(29) 0.2798(8) 0.3310(33) 0.038(10) Uiso 0.50 d PD 3
H32 H -0.0381(29) 0.2566(8) 0.3666(33) 0.045 Uiso 0.50 calc PR 3
P4X P 0.1899(4) 0.23825(12) 0.2968(4) 0.990 Uiso 0.00 d PD 4
C27X C 0.0734(35) 0.2812(8) 0.2637(44) 0.056(21) Uiso 0.500(2) d PD 4
C28X C 0.1181(58) 0.3186(10) 0.2384(65) 0.083(30) Uiso 0.50 d PD 4
H28X H 0.1955(58) 0.3203(10) 0.2195(65) 0.099 Uiso 0.50 calc PR 4
C29X C 0.0422(46) 0.3538(8) 0.2424(33) 0.043(13) Uiso 0.50 d PD 4
H29X H 0.0808(46) 0.3794(8) 0.2413(33) 0.051 Uiso 0.50 calc PR 4
C30X C -0.0846(35) 0.3516(9) 0.2478(37) 0.044(13) Uiso 0.50 d PD 4
H30X H -0.1399(35) 0.3747(9) 0.2377(37) 0.052 Uiso 0.50 calc PR 4
C31X C -0.1284(32) 0.3156(9) 0.2679(39) 0.059(12) Uiso 0.50 d PD 4
H31X H -0.2169(32) 0.3136(9) 0.2694(39) 0.071 Uiso 0.50 calc PR 4
C32X C -0.0470(28) 0.2811(8) 0.2865(34) 0.040(10) Uiso 0.50 d PD 4
H32X H -0.0725(28) 0.2578(8) 0.3142(34) 0.048 Uiso 0.50 calc PR 4
Re3 Re -0.48835(8) 0.12954(2) -0.12161(7) 0.0574(3) Uani 1 d D 5
O1 O -0.5370(37) 0.1672(8) -0.2171(23) 0.069(12) Uiso 0.50 d PD 5
O2 O -0.6217(28) 0.0967(9) -0.1423(24) 0.059(10) Uiso 0.50 d PD 5
O3 O -0.4517(51) 0.1542(13) -0.0101(23) 0.112(34) Uiso 0.50 d PD 5
O4 O -0.3677(45) 0.1024(16) -0.1383(47) 0.218(43) Uiso 0.50 d PD 5
Re3X Re -0.48835(8) 0.12954(2) -0.12161(7) 0.990 Uiso 0.00 d PD 6
O1X O -0.5781(36) 0.1673(8) -0.2108(24) 0.069(12) Uiso 0.5000(4) d PD 6
O2X O -0.5906(34) 0.0872(9) -0.1487(28) 0.082(14) Uiso 0.50 d PD 6
O3X O -0.4679(51) 0.1487(14) -0.0064(24) 0.124(39) Uiso 0.50 d PD 6
O4X O -0.3558(30) 0.1165(12) -0.1502(27) 0.088(12) Uiso 0.50 d PD 6
Cl5 Cl 0.0402(11) 0.0402(3) 0.8270(8) 0.063(3) Uiso 0.50 d PD 7
Cl6 Cl 0.1575(17) 0.0070(5) 0.6838(14) 0.102(4) Uiso 0.50 d PD 7
C33 C 0.1790(36) 0.0294(13) 0.7987(32) 0.070(12) Uiso 0.50 d PD 7
H33A H 0.2287(36) 0.0546(13) 0.8015(32) 0.085 Uiso 0.50 calc PR 7
H33B H 0.2381(36) 0.0119(13) 0.8548(32) 0.085 Uiso 0.50 calc PR 7
Cl5X Cl 0.0706(16) 0.0225(5) 0.6346(11) 0.095(4) Uiso 0.50 d PD 8
Cl6X Cl 0.1436(25) 0.0159(7) 0.8554(16) 0.160(8) Uiso 0.50 d PD 8
C33X C 0.1954(32) 0.0122(12) 0.7504(25) 0.051(10) Uiso 0.50 d PD 8
H33C H 0.2715(32) 0.0309(12) 0.7607(25) 0.061 Uiso 0.50 calc PR 8
H33D H 0.2291(32) -0.0153(12) 0.7479(25) 0.061 Uiso 0.50 calc PR 8

loop_
_atom_type_symbol
_atom_type_description
_atom_type_scat_dispersion_real
_atom_type_scat_dispersion_imag
_atom_type_scat_source
C C 0.0033 0.0016 'International Tables Vol C Tables 4.2.6.8 and 6.1.1.4'
H H 0.0000 0.0000 'International Tables Vol C Tables 4.2.6.8 and 6.1.1.4'
O O 0.0106 0.0060 'International Tables Vol C Tables 4.2.6.8 and 6.1.1.4'
P P 0.1023 0.0942 'International Tables Vol C Tables 4.2.6.8 and 6.1.1.4'
Cl Cl 0.1484 0.1585 'International Tables Vol C Tables 4.2.6.8 and 6.1.1.4'
Re Re -1.0185 7.2310 'International Tables Vol C Tables 4.2.6.8 and 6.1.1.4'

loop_
_geom_angle_atom_site_label_1
_geom_angle_atom_site_label_2
_geom_angle_atom_site_label_3
_geom_angle
_geom_angle_site_symmetry_1
_geom_angle_site_symmetry_3
_geom_angle_publ_flag
Re2 Re1 Cl1 107.59(10) . . y
Re2 Re1 Cl2 110.63(10) . . y
Cl1 Re1 Cl2 141.78(14) . . y
Re2 Re1 P1 103.62(10) . . y
Cl1 Re1 P1 86.30(14) . . y
Cl2 Re1 P1 85.52(14) . . y
Re2 Re1 P2 104.54(11) . . y
Cl1 Re1 P2 86.73(14) . . y
Cl2 Re1 P2 83.22(14) . . y
P1 Re1 P2 151.80(15) . . y
Re1 Re2 Cl3 108.78(11) . . y
Re1 Re2 Cl4 107.67(12) . . y
Cl3 Re2 Cl4 143.6(2) . . y
Re1 Re2 P3X 103.89(11) . . n
Cl3 Re2 P3X 87.8(2) . . n
Cl4 Re2 P3X 84.01(15) . . n
Re1 Re2 P3 103.89(11) . . y
Cl3 Re2 P3 87.8(2) . . y
Cl4 Re2 P3 84.01(15) . . y
Re1 Re2 P4X 105.03(10) . . n
Cl3 Re2 P4X 84.5(2) . . n
Cl4 Re2 P4X 85.82(15) . . n
Re1 Re2 P4 105.03(10) . . y
Cl3 Re2 P4 84.5(2) . . y
Cl4 Re2 P4 85.82(15) . . y
C1 P1 C2 105.2(10) . . n
C1 P1 C3 104.7(8) . . n
C2 P1 C3 105.2(9) . . n
C1 P1 Re1 118.5(6) . . y
C2 P1 Re1 117.4(7) . . y
C3 P1 Re1 104.2(5) . . y
C10 P2 C9 106.1(9) . . n
C10 P2 C11 103.9(9) . . n
C9 P2 C11 103.4(8) . . n
C10 P2 Re1 116.4(7) . . y
C9 P2 Re1 117.1(6) . . y
C11 P2 Re1 108.4(6) . . y
C4 C3 C8 118.5(16) . . n
C4 C3 P1 121.3(13) . . n
C8 C3 P1 120.1(14) . . n
C3 C4 C5 122.1(17) . . n
C4 C5 C6 119.1(19) . . n
C7 C6 C5 119.8(19) . . n
C8 C7 C6 120.0(19) . . n
C7 C8 C3 120.4(18) . . n
C16 C11 C12 120.1(17) . . n
C16 C11 P2 121.4(12) . . n
C12 C11 P2 118.5(15) . . n
C13 C12 C11 119.6(20) . . n
C14 C13 C12 119.5(18) . . n
C15 C14 C13 119.9(20) . . n
C14 C15 C16 123.3(21) . . n
C15 C16 C11 117.5(18) . . n
C18 P3 C17 104.7(10) . . n
C18 P3 C19 100.5(16) . . n
C17 P3 C19 110.2(16) . . n
C18 P3 Re2 119.3(7) . . y
C17 P3 Re2 118.9(7) . . y
C19 P3 Re2 101.6(16) . . y
C20 C19 C24 117.9(27) . . n
C20 C19 P3 118.9(28) . . n
C24 C19 P3 123.1(29) . . n
C19 C20 C21 120.1(38) . . n
C22 C21 C20 119.3(40) . . n
C21 C22 C23 125.6(30) . . n
C24 C23 C22 110.1(32) . . n
C23 C24 C19 126.5(37) . . n
C19X P3X Re2 100.4(13) . . n
C20X C19X C24X 117.4(27) . . n
C20X C19X P3X 122.2(27) . . n
C24X C19X P3X 119.5(28) . . n
C19X C20X C21X 119.4(36) . . n
C22X C21X C20X 120.2(36) . . n
C21X C22X C23X 125.4(28) . . n
C24X C23X C22X 109.4(31) . . n
C23X C24X C19X 128.1(37) . . n
C25 P4 C26 103.6(8) . . n
C25 P4 C27 99.6(14) . . n
C26 P4 C27 106.8(13) . . n
C25 P4 Re2 118.8(6) . . y
C26 P4 Re2 116.2(6) . . y
C27 P4 Re2 110.0(8) . . y
C28 C27 C32 118.0(21) . . n
C28 C27 P4 120.0(20) . . n
C32 C27 P4 122.0(18) . . n
C27 C28 C29 117.7(29) . . n
C30 C29 C28 121.7(29) . . n
C31 C30 C29 119.0(24) . . n
C30 C31 C32 122.4(27) . . n
C31 C32 C27 120.0(25) . . n
C27X P4X Re2 111.8(11) . . n
C32X C27X C28X 117.5(23) . . n
C32X C27X P4X 121.3(22) . . n
C28X C27X P4X 119.5(23) . . n
C27X C28X C29X 117.9(31) . . n
C30X C29X C28X 122.0(31) . . n
C31X C30X C29X 118.3(24) . . n
C30X C31X C32X 122.1(27) . . n
C31X C32X C27X 119.9(26) . . n
O4 Re3 O3 118.0(19) . . y
O4 Re3 O2 105.0(21) . . y
O3 Re3 O2 111.7(19) . . y
O4 Re3 O1 108.7(21) . . y
O3 Re3 O1 104.2(15) . . y
O2 Re3 O1 109.3(13) . . y
O4X Re3X O3X 120.4(18) . . n
O4X Re3X O2X 104.7(18) . . n
O3X Re3X O2X 112.1(19) . . n
O4X Re3X O1X 108.1(17) . . n
O3X Re3X O1X 103.9(15) . . n
O2X Re3X O1X 107.1(14) . . n
Cl6 C33 Cl5 118.6(22) . . n
Cl5X C33X Cl6X 113.3(20) . . n

loop_
_geom_bond_atom_site_label_1
_geom_bond_atom_site_label_2
_geom_bond_distance
_geom_bond_site_symmetry_2
_geom_bond_publ_flag
Re1 Re2 2.2256(9) . y
Re1 Cl1 2.342(4) . y
Re1 Cl2 2.342(4) . y
Re1 P1 2.461(4) . y
Re1 P2 2.465(4) . y
Re2 Cl3 2.336(4) . y
Re2 Cl4 2.341(4) . y
Re2 P3X 2.468(4) . n
Re2 P3 2.468(4) . y
Re2 P4X 2.470(4) . n
Re2 P4 2.470(4) . y
P1 C1 1.80(2) . n
P1 C2 1.81(2) . n
P1 C3 1.85(2) . n
P2 C10 1.81(2) . n
P2 C9 1.82(2) . n
P2 C11 1.85(2) . n
C3 C4 1.35(2) . n
C3 C8 1.41(2) . n
C4 C5 1.36(3) . n
C5 C6 1.40(3) . n
C6 C7 1.37(3) . n
C7 C8 1.37(3) . n
C11 C16 1.40(3) . n
C11 C12 1.40(2) . n
C12 C13 1.40(3) . n
C13 C14 1.38(3) . n
C14 C15 1.36(3) . n
C15 C16 1.38(3) . n
C17 P3 1.79(2) . n
C18 P3 1.79(2) . n
P3 C19 1.83(2) . n
C19 C20 1.38(4) . n
C19 C24 1.40(4) . n
C20 C21 1.39(4) . n
C21 C22 1.32(6) . n
C22 C23 1.48(5) . n
C23 C24 1.37(3) . n
P3X C19X 1.83(2) . n
C19X C20X 1.37(4) . n
C19X C24X 1.41(4) . n
C20X C21X 1.40(3) . n
C21X C22X 1.31(6) . n
C22X C23X 1.48(5) . n
C23X C24X 1.36(3) . n
C25 P4 1.78(2) . n
C26 P4 1.81(2) . n
P4 C27 1.84(2) . n
C27 C28 1.41(3) . n
C27 C32 1.41(3) . n
C28 C29 1.43(3) . n
C29 C30 1.37(4) . n
C30 C31 1.33(4) . n
C31 C32 1.40(3) . n
P4X C27X 1.82(2) . n
C27X C32X 1.41(3) . n
C27X C28X 1.41(3) . n
C28X C29X 1.42(3) . n
C29X C30X 1.36(4) . n
C30X C31X 1.34(4) . n
C31X C32X 1.39(3) . n
Re3 O4 1.64(3) . y
Re3 O3 1.65(3) . y
Re3 O2 1.71(2) . y
Re3 O1 1.74(2) . y
Re3X O4X 1.64(3) . n
Re3X O3X 1.64(3) . n
Re3X O2X 1.72(2) . n
Re3X O1X 1.76(2) . n
Cl5 C33 1.68(3) . n
Cl6 C33 1.68(4) . n
Cl5X C33X 1.68(3) . n
Cl6X C33X 1.71(3) . n

loop_
_geom_torsion_atom_site_label_1
_geom_torsion_atom_site_label_2
_geom_torsion_atom_site_label_3
_geom_torsion_atom_site_label_4
_geom_torsion
_geom_torsion_site_symmetry_1
_geom_torsion_site_symmetry_2
_geom_torsion_site_symmetry_3
_geom_torsion_site_symmetry_4
_geom_torsion_publ_flag
P1 Re1 Re2 Cl3 -2.1(2) . . . . y
P1 Re1 Re2 Cl4 178.31(15) . . . . n
P1 Re1 Re2 P3 90.3(2) . . . . n
P1 Re1 Re2 P4 -91.3(2) . . . . n
Cl1 Re1 Re2 Cl3 -92.6(2) . . . . n
Cl1 Re1 Re2 Cl4 87.90(15) . . . . n
Cl1 Re1 Re2 P3 -0.1(2) . . . . y
Cl1 Re1 Re2 P4 178.26(15) . . . . n
P2 Re1 Re2 Cl3 176.3(2) . . . . n
P2 Re1 Re2 Cl4 -3.26(15) . . . . y
P2 Re1 Re2 P3 -91.31(15) . . . . n
P2 Re1 Re2 P4 87.10(15) . . . . n
Cl2 Re1 Re2 Cl3 88.2(2) . . . . n
Cl2 Re1 Re2 Cl4 -91.4(2) . . . . n
Cl2 Re1 Re2 P3 -179.4(2) . . . . n
Cl2 Re1 Re2 P4 -1.0(2) . . . . y
Re2 Re1 P1 C1 -60.2(8) . . . . n
Re2 Re1 P1 C2 68.1(7) . . . . n
Re2 Re1 P1 C3 -176.0(6) . . . . y
Re2 Re1 P2 C9 -61.7(7) . . . . n
Re2 Re1 P2 C10 65.3(8) . . . . n
Re2 Re1 P2 C11 -178.1(5) . . . . y
Re1 Re2 P3 C17 -68.2(7) . . . . n
Re1 Re2 P3 C18 61.7(8) . . . . n
Re1 Re2 P3 C19 170.8(14) . . . . y
Re1 Re2 P4 C25 -69.9(6) . . . . n
Re1 Re2 P4 C26 54.9(6) . . . . n
Re1 Re2 P4 C27 176.4(15) . . . . y
